data_7235354
loop_
_publ_author_name
'Kyprianidou, Eleni J.'
'Lazarides, Theodore'
'Kaziannis, Spyridon'
'Kosmidis, Constantine'
'Itskos, Grigorios'
'Manos, Manolis J.'
'Tasiopoulos, Anastasios J.'

_publ_section_title
;
 Single crystal coordinating solvent exchange as a general method for the
 enhancement of the photoluminescence properties of lanthanide MOFs
;
_journal_issue 15
_journal_name_full 'Journal of Materials Chemistry A'
_journal_page_first 5258
_journal_paper_doi 10.1039/c3ta14489e
_journal_volume 2
_journal_year 2014
_chemical_formula_moiety 'C44 H28 Eu2 N5 O18'
_chemical_formula_sum 'C44 H28 Eu2 N5 O18'
_chemical_formula_weight 1218.63
_space_group_IT_number 2
_space_group_name_Hall '-P 1'
_space_group_name_H-M_alt 'P -1'
_symmetry_cell_setting triclinic
_symmetry_space_group_name_H-M 'P -1'
_atom_sites_solution_hydrogens geom
_atom_sites_solution_primary direct
_atom_sites_solution_secondary difmap
_audit_creation_method SHELXL-97
_cell_angle_alpha 101.639(7)
_cell_angle_beta 111.064(8)
_cell_angle_gamma 98.473(6)
_cell_formula_units_Z 1
_cell_length_a 10.4369(9)
_cell_length_b 11.2951(7)
_cell_length_c 12.78610(12)
_cell_measurement_reflns_used 3059
_cell_measurement_temperature 100(2)
_cell_measurement_theta_max 28.5803
_cell_measurement_theta_min 2.8973
_cell_volume 1337.21(18)
_computing_cell_refinement 'CrysAlis RED'
_computing_data_collection 'CrysAlis CCD'
_computing_data_reduction 'CrysAlis RED'
_computing_molecular_graphics
;
 DIAMOND (Brandenburg, 2006)
 MERCURY (Bruno et al. 2002)
;
_computing_publication_material 'WINGX (Farrugia, 1999)'
_computing_structure_refinement 'SHELXL-97 (Sheldrick, 1997)'
_computing_structure_solution 'SHELXL-97 (Sheldrick, 1997)'
_diffrn_ambient_temperature 100(2)
_diffrn_detector_area_resol_mean 10.4223
_diffrn_measured_fraction_theta_full 0.998
_diffrn_measured_fraction_theta_max 0.998
_diffrn_measurement_device_type 'SuperNova, Dual, Cu at zero, Atlas'
_diffrn_measurement_method '\w scans'
_diffrn_radiation_monochromator mirror
_diffrn_radiation_source 'SuperNova (Mo) X-ray Source'
_diffrn_radiation_type MoK\a
_diffrn_radiation_wavelength 0.71073
_diffrn_reflns_av_R_equivalents 0.0412
_diffrn_reflns_av_sigmaI/netI 0.0671
_diffrn_reflns_limit_h_max 12
_diffrn_reflns_limit_h_min -12
_diffrn_reflns_limit_k_max 12
_diffrn_reflns_limit_k_min -13
_diffrn_reflns_limit_l_max 15
_diffrn_reflns_limit_l_min -12
_diffrn_reflns_number 8569
_diffrn_reflns_theta_full 25.00
_diffrn_reflns_theta_max 25.00
_diffrn_reflns_theta_min 2.90
_exptl_absorpt_coefficient_mu 2.394
_exptl_absorpt_correction_T_max 1.00000
_exptl_absorpt_correction_T_min 0.87118
_exptl_absorpt_correction_type multi-scan
_exptl_absorpt_process_details 'Empirical absorption correction (CrysAlis RED, Oxford Diffraction)'
_exptl_crystal_colour orange
_exptl_crystal_density_diffrn 1.513
_exptl_crystal_density_method 'not measured'
_exptl_crystal_description polyhedral
_exptl_crystal_F_000 597
_exptl_crystal_size_max 0.16
_exptl_crystal_size_mid 0.14
_exptl_crystal_size_min 0.11
_refine_diff_density_max 1.168
_refine_diff_density_min -1.018
_refine_diff_density_rms 0.174
_refine_ls_extinction_method none
_refine_ls_goodness_of_fit_ref 0.931
_refine_ls_hydrogen_treatment constr
_refine_ls_matrix_type full
_refine_ls_number_parameters 325
_refine_ls_number_reflns 4710
_refine_ls_number_restraints 139
_refine_ls_restrained_S_all 0.946
_refine_ls_R_factor_all 0.0645
_refine_ls_R_factor_gt 0.0537
_refine_ls_shift/su_max 0.000
_refine_ls_shift/su_mean 0.000
_refine_ls_structure_factor_coef Fsqd
_refine_ls_weighting_details 'calc w=1/[\s^2^(Fo^2^)+(0.1059P)^2^+4.7294P] where P=(Fo^2^+2Fc^2^)/3'
_refine_ls_weighting_scheme calc
_refine_ls_wR_factor_gt 0.1471
_refine_ls_wR_factor_ref 0.1562
_reflns_number_gt 4015
_reflns_number_total 4710
_reflns_threshold_expression >2sigma(I)
_cod_data_source_file c3ta14489e2.cif
_cod_data_source_block EuN-BDC-2hp
_cod_depositor_comments
;
The following automatic conversions were performed:

data item '_symmetry_cell_setting' value 'Triclinic' was changed to
'triclinic' in accordance with the
/home/saulius/struct/COD-crude-data/automatic-downloads/DataCite-retrospective/RSC/depositions/lib/dictionaries/cif_core.dic
dictionary named 'cif_core.dic' version 2.4.2 last updated on
2011-04-26.

Automatic conversion script
Id: cif_fix_values 6909 2019-04-08 15:41:33Z antanas 
;
_cod_database_code 7235354

loop_
_symmetry_equiv_pos_as_xyz
'x, y, z'
'-x, -y, -z'

loop_
_atom_site_label
_atom_site_type_symbol
_atom_site_fract_x
_atom_site_fract_y
_atom_site_fract_z
_atom_site_U_iso_or_equiv
_atom_site_adp_type
_atom_site_occupancy
_atom_site_symmetry_multiplicity
_atom_site_calc_flag
_atom_site_refinement_flags
C1 C -0.3032(10) 0.2267(9) -0.3333(8) 0.054(2) Uani 1 1 d .
C2 C -0.4074(9) 0.1079(9) -0.4192(8) 0.051(2) Uani 1 1 d .
C3 C -0.3938(13) 0.0620(12) -0.5200(10) 0.084(4) Uani 1 1 d .
H3 H -0.3211 0.1033 -0.5348 0.101 Uiso 1 1 calc R
C4 C -0.5111(14) 0.0482(13) -0.3968(11) 0.092(5) Uani 1 1 d D
C5 C 0.1989(9) 0.4798(8) -0.0747(9) 0.046(2) Uani 1 1 d .
C6 C 0.3568(9) 0.4909(9) -0.0371(8) 0.049(2) Uani 1 1 d .
C7 C 0.4087(10) 0.4285(13) -0.1098(10) 0.082(4) Uani 1 1 d D
C8 C 0.4456(10) 0.5603(12) 0.0704(10) 0.075(4) Uani 1 1 d .
H8 H 0.4094 0.6018 0.1197 0.090 Uiso 1 1 calc R
C9 C 0.0092(11) 0.7462(8) 0.0002(9) 0.056(3) Uani 1 1 d .
C10 C 0.0046(13) 0.8769(9) 0.0000(9) 0.067(3) Uani 1 1 d .
C11 C -0.0401(19) 0.9103(9) -0.1013(10) 0.103(6) Uani 1 1 d .
H11 H -0.0687 0.8491 -0.1713 0.123 Uiso 1 1 calc R
C12 C 0.0448(18) 0.9691(10) 0.1046(9) 0.097(5) Uani 1 1 d D
C13 C -0.362(3) 0.610(2) -0.224(2) 0.204(7) Uani 1 1 d DU
C14 C -0.602(3) 0.534(3) -0.366(3) 0.248(8) Uani 1 1 d DU
H14A H -0.6743 0.5546 -0.4269 0.372 Uiso 1 1 calc R
H14B H -0.6351 0.5232 -0.3069 0.372 Uiso 1 1 calc R
H14C H -0.5811 0.4590 -0.3983 0.372 Uiso 1 1 calc R
C15 C -0.517(3) 0.707(3) -0.231(3) 0.250(8) Uani 1 1 d DU
H15A H -0.4426 0.7799 -0.1833 0.374 Uiso 1 1 calc R
H15B H -0.5355 0.6575 -0.1832 0.374 Uiso 1 1 calc R
H15C H -0.6014 0.7322 -0.2715 0.374 Uiso 1 1 calc R
C16 C 0.0210(14) 0.6171(15) -0.3349(18) 0.143(5) Uani 1 1 d DU
C17 C -0.0557(17) 0.6917(14) -0.4108(13) 0.140(4) Uani 1 1 d DU
C18 C -0.1753(17) 0.7302(15) -0.4068(16) 0.146(4) Uani 1 1 d DU
H18 H -0.2154 0.7058 -0.3579 0.175 Uiso 1 1 calc R
C19 C -0.235(2) 0.8050(16) -0.4756(15) 0.156(5) Uani 1 1 d DU
H19 H -0.3146 0.8308 -0.4731 0.187 Uiso 1 1 calc R
C20 C -0.174(2) 0.8407(18) -0.5484(17) 0.163(5) Uani 1 1 d DU
H20 H -0.2146 0.8906 -0.5940 0.195 Uiso 1 1 calc R
C21 C -0.0542(19) 0.8059(15) -0.5568(15) 0.154(4) Uani 1 1 d DU
H21 H -0.0140 0.8303 -0.6055 0.184 Uiso 1 1 calc R
C22 C -0.0006(15) 0.7312(15) -0.4857(14) 0.144(4) Uani 1 1 d DU
O1 O -0.1994(7) 0.2743(6) -0.3488(5) 0.0519(15) Uani 1 1 d .
O2 O -0.3251(7) 0.2755(7) -0.2461(7) 0.073(2) Uani 1 1 d .
O3 O 0.1188(6) 0.4371(7) -0.1798(6) 0.0542(16) Uani 1 1 d .
O4 O 0.1525(6) 0.5142(5) 0.0018(5) 0.0464(14) Uani 1 1 d .
O5 O -0.0342(8) 0.6673(5) -0.0975(6) 0.0619(19) Uani 1 1 d .
O6 O -0.0500(7) 0.2788(5) -0.0965(5) 0.0519(16) Uani 1 1 d .
O7 O -0.3142(9) 0.5221(10) -0.2583(8) 0.098(3) Uani 1 1 d DU
O8 O -0.0904(9) 0.5232(7) -0.3359(7) 0.077(2) Uani 1 1 d D
O9 O 0.1254(15) 0.6916(14) -0.4846(13) 0.151(4) Uani 1 1 d DU
H9 H 0.1496 0.7160 -0.5324 0.227 Uiso 1 1 calc R
N1 N -0.529(4) 0.076(3) -0.2880(18) 0.145(11) Uani 0.50 1 d PDU
N2 N 0.323(3) 0.366(3) -0.2318(12) 0.142(11) Uani 0.50 1 d PDU
N3 N 0.063(4) 0.946(3) 0.2159(18) 0.151(12) Uani 0.50 1 d PDU
N4 N -0.476(3) 0.635(2) -0.3157(19) 0.211(7) Uani 1 1 d DU
Eu1 Eu -0.10774(4) 0.44818(3) -0.17110(3) 0.03370(18) Uani 1 1 d .

loop_
_atom_site_aniso_label
_atom_site_aniso_U_11
_atom_site_aniso_U_22
_atom_site_aniso_U_33
_atom_site_aniso_U_23
_atom_site_aniso_U_13
_atom_site_aniso_U_12
C1 0.055(6) 0.050(6) 0.045(5) -0.004(4) 0.011(4) 0.021(5)
C2 0.042(5) 0.045(5) 0.045(5) -0.008(4) 0.007(4) 0.005(4)
C3 0.082(8) 0.073(8) 0.063(7) -0.020(6) 0.028(6) -0.027(6)
C4 0.083(8) 0.081(9) 0.075(8) -0.034(7) 0.039(7) -0.026(7)
C5 0.034(4) 0.041(5) 0.063(6) 0.011(4) 0.020(4) 0.010(4)
C6 0.031(4) 0.055(6) 0.046(5) -0.005(4) 0.010(4) 0.006(4)
C7 0.033(5) 0.120(10) 0.059(7) -0.027(6) 0.010(5) 0.013(6)
C8 0.036(5) 0.097(9) 0.066(7) -0.024(6) 0.021(5) 0.004(5)
C9 0.075(6) 0.024(4) 0.050(6) 0.008(4) 0.006(5) 0.010(4)
C10 0.110(9) 0.025(5) 0.048(6) 0.014(4) 0.012(6) 0.011(5)
C11 0.207(17) 0.021(5) 0.043(6) -0.002(4) 0.014(8) 0.027(7)
C12 0.186(15) 0.034(6) 0.038(6) 0.013(4) 0.007(7) 0.026(7)
C13 0.211(8) 0.197(9) 0.205(9) 0.051(5) 0.083(5) 0.065(5)
C14 0.243(9) 0.245(9) 0.248(9) 0.066(5) 0.094(5) 0.053(5)
C15 0.248(9) 0.251(9) 0.253(10) 0.057(5) 0.104(6) 0.077(6)
C16 0.144(7) 0.142(6) 0.142(7) 0.045(5) 0.053(4) 0.036(5)
C17 0.140(6) 0.140(6) 0.139(6) 0.043(4) 0.055(4) 0.034(4)
C18 0.146(6) 0.146(6) 0.146(6) 0.039(4) 0.058(4) 0.041(5)
C19 0.156(6) 0.157(7) 0.160(7) 0.050(5) 0.063(4) 0.047(5)
C20 0.164(6) 0.165(7) 0.168(7) 0.057(5) 0.068(5) 0.046(4)
C21 0.159(6) 0.155(6) 0.153(6) 0.054(5) 0.063(4) 0.039(5)
C22 0.147(6) 0.145(6) 0.143(6) 0.044(4) 0.060(4) 0.034(4)
O1 0.048(4) 0.044(4) 0.053(4) -0.001(3) 0.021(3) -0.003(3)
O2 0.045(4) 0.063(5) 0.081(5) -0.031(4) 0.027(4) -0.008(3)
O3 0.030(3) 0.069(4) 0.046(4) 0.003(3) 0.005(3) 0.003(3)
O4 0.028(3) 0.045(3) 0.060(4) -0.001(3) 0.020(3) 0.004(2)
O5 0.097(5) 0.021(3) 0.047(4) 0.001(3) 0.011(4) 0.009(3)
O6 0.073(4) 0.024(3) 0.042(4) 0.006(3) 0.008(3) 0.007(3)
O7 0.071(5) 0.120(8) 0.082(6) 0.027(5) 0.006(5) 0.030(5)
O8 0.097(6) 0.061(5) 0.066(5) 0.024(4) 0.025(4) 0.009(4)
O9 0.155(5) 0.153(6) 0.152(6) 0.043(4) 0.067(4) 0.040(4)
N1 0.145(12) 0.145(12) 0.144(12) 0.036(6) 0.061(7) 0.030(6)
N2 0.138(12) 0.144(12) 0.142(12) 0.031(6) 0.057(7) 0.036(6)
N3 0.153(13) 0.148(13) 0.149(13) 0.042(6) 0.058(7) 0.037(6)
N4 0.200(7) 0.204(8) 0.225(8) 0.056(5) 0.068(5) 0.084(5)
Eu1 0.0287(2) 0.0217(2) 0.0405(3) 0.00287(16) 0.00545(17) 0.00613(15)

loop_
_atom_type_symbol
_atom_type_description
_atom_type_scat_dispersion_real
_atom_type_scat_dispersion_imag
_atom_type_scat_source
C C 0.0033 0.0016 'International Tables Vol C Tables 4.2.6.8 and 6.1.1.4'
H H 0.0000 0.0000 'International Tables Vol C Tables 4.2.6.8 and 6.1.1.4'
N N 0.0061 0.0033 'International Tables Vol C Tables 4.2.6.8 and 6.1.1.4'
O O 0.0106 0.0060 'International Tables Vol C Tables 4.2.6.8 and 6.1.1.4'
Eu Eu -0.1578 3.6682 'International Tables Vol C Tables 4.2.6.8 and 6.1.1.4'

loop_
_geom_angle_atom_site_label_1
_geom_angle_atom_site_label_2
_geom_angle_atom_site_label_3
_geom_angle
_geom_angle_site_symmetry_1
_geom_angle_site_symmetry_3
O1 C1 O2 120.7(9) . .
O1 C1 C2 121.0(8) . .
O2 C1 C2 118.3(9) . .
O1 C1 Eu1 59.3(5) . .
O2 C1 Eu1 61.5(5) . .
C2 C1 Eu1 179.5(8) . .
C3 C2 C4 119.8(9) . .
C3 C2 C1 118.8(9) . .
C4 C2 C1 121.4(9) . .
C2 C3 C4 120.9(11) . 2_454
C2 C3 H3 119.6 . .
C4 C3 H3 119.6 2_454 .
C2 C4 C3 119.3(11) . 2_454
C2 C4 N1 126.3(16) . .
C3 C4 N1 114.0(17) 2_454 .
O3 C5 O4 121.7(8) . .
O3 C5 C6 119.5(8) . .
O4 C5 C6 118.8(8) . .
O3 C5 Eu1 54.8(4) . .
O4 C5 Eu1 67.0(4) . .
C6 C5 Eu1 174.2(7) . .
C8 C6 C7 119.8(9) . .
C8 C6 C5 119.2(8) . .
C7 C6 C5 121.0(8) . .
C6 C7 C8 118.8(9) . 2_665
C6 C7 N2 122.9(16) . .
C8 C7 N2 117.6(16) 2_665 .
C6 C8 C7 121.4(9) . 2_665
C6 C8 H8 119.3 . .
C7 C8 H8 119.3 2_665 .
O6 C9 O5 124.8(8) 2_565 .
O6 C9 C10 118.2(8) 2_565 .
O5 C9 C10 117.0(8) . .
C11 C10 C12 118.1(9) . .
C11 C10 C9 121.3(9) . .
C12 C10 C9 120.5(9) . .
C10 C11 C12 122.8(10) . 2_575
C10 C11 H11 118.6 . .
C12 C11 H11 118.6 2_575 .
C11 C12 C10 119.1(10) 2_575 .
C11 C12 N3 114.8(17) 2_575 .
C10 C12 N3 124.9(17) . .
O7 C13 N4 114.0(19) . .
N4 C14 C15 42.4(13) . .
N4 C14 H14A 109.5 . .
C15 C14 H14A 102.2 . .
N4 C14 H14B 109.5 . .
C15 C14 H14B 73.4 . .
H14A C14 H14B 109.5 . .
N4 C14 H14C 109.5 . .
C15 C14 H14C 144.4 . .
H14A C14 H14C 109.5 . .
H14B C14 H14C 109.5 . .
N4 C15 C14 42.3(13) . .
N4 C15 H15A 109.5 . .
C14 C15 H15A 151.7 . .
N4 C15 H15B 109.5 . .
C14 C15 H15B 84.4 . .
H15A C15 H15B 109.5 . .
N4 C15 H15C 109.5 . .
C14 C15 H15C 87.6 . .
H15A C15 H15C 109.5 . .
H15B C15 H15C 109.5 . .
O8 C16 C17 104.5(11) . .
C22 C17 C18 117.2(16) . .
C22 C17 C16 118.5(15) . .
C18 C17 C16 124.2(16) . .
C19 C18 C17 120(2) . .
C19 C18 H18 119.8 . .
C17 C18 H18 119.9 . .
C18 C19 C20 119(2) . .
C18 C19 H19 120.5 . .
C20 C19 H19 120.5 . .
C19 C20 C21 124(2) . .
C19 C20 H20 118.1 . .
C21 C20 H20 118.1 . .
C22 C21 C20 114.0(19) . .
C22 C21 H21 123.0 . .
C20 C21 H21 123.0 . .
C21 C22 C17 125.7(16) . .
C21 C22 O9 119.1(15) . .
C17 C22 O9 115.2(15) . .
C1 O1 Eu1 95.1(5) . .
C1 O2 Eu1 92.4(6) . .
C5 O3 Eu1 100.5(5) . .
C5 O4 Eu1 165.2(6) . 2_565
C5 O4 Eu1 87.6(5) . .
Eu1 O4 Eu1 103.34(19) 2_565 .
C9 O5 Eu1 136.9(6) . .
C9 O6 Eu1 138.8(6) 2_565 .
C13 O7 Eu1 134.0(13) . .
C16 O8 Eu1 128.6(9) . .
C22 O9 H9 109.5 . .
C13 N4 C14 112(3) . .
C13 N4 C15 91.3(10) . .
C14 N4 C15 95(3) . .
O4 Eu1 O5 76.9(2) 2_565 .
O4 Eu1 O6 77.0(2) 2_565 .
O5 Eu1 O6 135.1(2) . .
O4 Eu1 O7 86.3(3) 2_565 .
O5 Eu1 O7 74.8(3) . .
O6 Eu1 O7 138.5(3) . .
O4 Eu1 O3 126.1(2) 2_565 .
O5 Eu1 O3 91.4(3) . .
O6 Eu1 O3 75.6(2) . .
O7 Eu1 O3 141.4(3) . .
O4 Eu1 O1 133.6(2) 2_565 .
O5 Eu1 O1 144.3(2) . .
O6 Eu1 O1 77.7(2) . .
O7 Eu1 O1 87.6(3) . .
O3 Eu1 O1 83.3(2) . .
O4 Eu1 O8 147.9(3) 2_565 .
O5 Eu1 O8 75.1(3) . .
O6 Eu1 O8 134.8(3) . .
O7 Eu1 O8 71.4(3) . .
O3 Eu1 O8 70.3(3) . .
O1 Eu1 O8 69.8(2) . .
O4 Eu1 O2 83.1(2) 2_565 .
O5 Eu1 O2 140.3(3) . .
O6 Eu1 O2 70.5(3) . .
O7 Eu1 O2 69.9(3) . .
O3 Eu1 O2 127.8(2) . .
O1 Eu1 O2 51.8(2) . .
O8 Eu1 O2 109.1(3) . .
O4 Eu1 O4 76.66(19) 2_565 .
O5 Eu1 O4 70.1(2) . .
O6 Eu1 O4 68.6(2) . .
O7 Eu1 O4 143.6(3) . .
O3 Eu1 O4 50.26(19) . .
O1 Eu1 O4 127.3(2) . .
O8 Eu1 O4 107.8(2) . .
O2 Eu1 O4 137.4(3) . .
O4 Eu1 C1 108.7(3) 2_565 .
O5 Eu1 C1 151.6(3) . .
O6 Eu1 C1 72.2(2) . .
O7 Eu1 C1 77.8(3) . .
O3 Eu1 C1 105.8(2) . .
O1 Eu1 C1 25.7(2) . .
O8 Eu1 C1 89.3(3) . .
O2 Eu1 C1 26.1(3) . .
O4 Eu1 C1 138.1(2) . .
O4 Eu1 C5 101.8(2) 2_565 .
O5 Eu1 C5 80.1(3) . .
O6 Eu1 C5 70.3(2) . .
O7 Eu1 C5 151.1(3) . .
O3 Eu1 C5 24.8(2) . .
O1 Eu1 C5 105.3(2) . .
O8 Eu1 C5 88.7(3) . .
O2 Eu1 C5 138.1(3) . .
O4 Eu1 C5 25.5(2) . .
C1 Eu1 C5 123.9(3) . .
O4 Eu1 Eu1 41.44(13) 2_565 2_565
O5 Eu1 Eu1 68.58(16) . 2_565
O6 Eu1 Eu1 67.62(14) . 2_565
O7 Eu1 Eu1 120.6(3) . 2_565
O3 Eu1 Eu1 85.07(15) . 2_565
O1 Eu1 Eu1 145.13(16) . 2_565
O8 Eu1 Eu1 135.26(19) . 2_565
O2 Eu1 Eu1 115.5(2) . 2_565
O4 Eu1 Eu1 35.22(12) . 2_565
C1 Eu1 Eu1 134.1(2) . 2_565
C5 Eu1 Eu1 60.45(19) . 2_565

loop_
_geom_bond_atom_site_label_1
_geom_bond_atom_site_label_2
_geom_bond_distance
_geom_bond_site_symmetry_2
C1 O1 1.236(12) .
C1 O2 1.253(11) .
C1 C2 1.519(13) .
C1 Eu1 2.843(10) .
C2 C3 1.354(15) .
C2 C4 1.339(15) .
C3 C4 1.417(15) 2_454
C3 H3 0.9300 .
C4 C3 1.417(15) 2_454
C4 N1 1.449(5) .
C5 O3 1.245(11) .
C5 O4 1.259(11) .
C5 C6 1.519(11) .
C5 Eu1 2.922(8) .
C6 C8 1.341(13) .
C6 C7 1.366(13) .
C7 C8 1.395(14) 2_665
C7 N2 1.447(5) .
C8 C7 1.395(14) 2_665
C8 H8 0.9300 .
C9 O6 1.255(11) 2_565
C9 O5 1.259(11) .
C9 C10 1.485(12) .
C10 C11 1.361(14) .
C10 C12 1.398(15) .
C11 C12 1.379(14) 2_575
C11 H11 0.9300 .
C12 C11 1.379(14) 2_575
C12 N3 1.450(5) .
C13 O7 1.246(5) .
C13 N4 1.450(5) .
C14 N4 1.450(5) .
C14 C15 2.15(4) .
C14 H14A 0.9600 .
C14 H14B 0.9600 .
C14 H14C 0.9600 .
C15 N4 1.452(5) .
C15 H15A 0.9600 .
C15 H15B 0.9600 .
C15 H15C 0.9600 .
C16 O8 1.448(5) .
C16 C17 1.505(5) .
C17 C22 1.392(5) .
C17 C18 1.395(5) .
C18 C19 1.391(5) .
C18 H18 0.9300 .
C19 C20 1.394(5) .
C19 H19 0.9300 .
C20 C21 1.393(5) .
C20 H20 0.9300 .
C21 C22 1.390(5) .
C21 H21 0.9300 .
C22 O9 1.447(5) .
O1 Eu1 2.453(6) .
O2 Eu1 2.500(6) .
O3 Eu1 2.427(6) .
O4 Eu1 2.345(6) 2_565
O4 Eu1 2.692(6) .
O5 Eu1 2.362(6) .
O6 C9 1.255(11) 2_565
O6 Eu1 2.365(6) .
O7 Eu1 2.400(9) .
O8 Eu1 2.477(8) .
O9 H9 0.8200 .
Eu1 O4 2.345(6) 2_565
Eu1 Eu1 3.9569(8) 2_565

loop_
_platon_squeeze_void_nr
_platon_squeeze_void_average_x
_platon_squeeze_void_average_y
_platon_squeeze_void_average_z
_platon_squeeze_void_volume
_platon_squeeze_void_count_electrons
_platon_squeeze_void_content
1 0.500 1.000 1.000 247 41 ' '
2 0.332 0.114 0.283 8 1 ' '
3 0.668 0.886 0.717 7 1 ' '
